data_1511198
loop_
_publ_author_name
'Kniep, R.'
'Boy, I.'
'Schaefer, G.'
'Engelmann, H.'

_publ_section_title
;
 K (Zn B P2 O8) and A (Zn B P2 O8) (A= NH4+, Rb+, Cs+):
 Zincoborophosphates as a new class of compounds with tetrahedral
 framework structures
;
_journal_name_full 'Angew. Chem. Int. ed.'
_journal_page_first 3642
_journal_page_last 3644
_journal_volume 38
_journal_year 1999
_chemical_formula_sum 'B K O8 P2 Zn'
_chemical_name_systematic 'K (Zn B P2 O8)'
_space_group_IT_number 15
_symmetry_space_group_name_Hall '-C 2yc'
_symmetry_space_group_name_H-M 'C 1 2/c 1'
_cell_angle_alpha 90
_cell_angle_beta 91.25
_cell_angle_gamma 90
_cell_formula_units_Z 8
_cell_length_a 12.617
_cell_length_b 12.773
_cell_length_c 8.415
_cell_volume 1355.813
_citation_journal_id_ASTM ACIEF5
_cod_data_source_file boron0-1_304.cif
_cod_data_source_block B1K1O8P2Zn1
_cod_original_formula_sum 'B1 K1 O8 P2 Zn1'
_cod_database_code 1511198

loop_
_symmetry_equiv_pos_as_xyz
x,y,z
-x,y,-z+1/2
-x,-y,-z
x,-y,z-1/2
x+1/2,y+1/2,z
-x+1/2,y+1/2,-z+1/2
-x+1/2,-y+1/2,-z
x+1/2,-y+1/2,z-1/2

loop_
_atom_site_label
_atom_site_type_symbol
_atom_site_fract_x
_atom_site_fract_y
_atom_site_fract_z
_atom_site_occupancy
_atom_site_U_iso_or_equiv
O5 O-2 0.33073 0.33899 0.2226 1 0.0
P1 P+5 0.30763 0.08122 0.40736 1 0.0
O3 O-2 0.18852 0.08959 0.4144 1 0.0
O2 O-2 0.14957 0.47485 0.0303 1 0.0
O8 O-2 0.48067 0.3631 0.0311 1 0.0
O4 O-2 0.20168 0.12725 0.0681 1 0.0
K2 K+1 0 0.40198 0.25 1 0.0
O7 O-2 0.37547 0.20068 0.0189 1 0.0
B1 B+3 0.3154 0.1095 0.0743 1 0.0
O6 O-2 0.34843 0.08187 0.2357 1 0.0
Zn1 Zn+2 0.12484 0.18863 0.56156 1 0.0
O1 O-2 0.13677 0.33267 0.4971 1 0.0
K1 K+1 0 0.03062 0.25 1 0.0
P2 P+5 0.37135 0.31902 0.05911 1 0.0
